data_4102118
loop_
_publ_author_name
'Satoshi Takamizawa'
'Ei-ichi Nataka'
'Takamasa Akatsuka'
'Ryosuke Miyake'
'Yoshiki Kakizaki'
'Hirotoshi Takeuchi'
'Goro Maruta'
'Sadamu Takeda'

_publ_section_title
;
 Crystal Transformation and Host Molecular Motions in CO2 Adsorption
 Process of a Metal Benzoate Pyrazine (MII= Rh, Cu)
;
_journal_name_full 'Journal of the American Chemical Society'
_journal_page_first 3783
_journal_page_last 3792
_journal_paper_doi 10.1021/ja9091598
_journal_volume 132
_journal_year 2010
_chemical_formula_sum 'C34.65 H28 Cu2 N2 O9.29'
_chemical_formula_weight 748.05
_chemical_name_systematic
; 
 ? 
;
_space_group_IT_number 2
_symmetry_cell_setting triclinic
_symmetry_space_group_name_Hall '-P 1'
_symmetry_space_group_name_H-M 'P -1'
_atom_sites_solution_hydrogens geom
_atom_sites_solution_primary direct
_atom_sites_solution_secondary difmap
_audit_creation_method SHELXL-97
_cell_angle_alpha 82.721(2)
_cell_angle_beta 82.702(2)
_cell_angle_gamma 89.957(2)
_cell_formula_units_Z 2
_cell_length_a 10.5149(10)
_cell_length_b 10.3425(10)
_cell_length_c 15.5194(15)
_cell_measurement_temperature 90
_cell_volume 1660.4(3)
_computing_cell_refinement 'Bruker SMART'
_computing_data_collection 'Bruker SMART'
_computing_data_reduction 'Bruker SAINT'
_computing_molecular_graphics 'Bruker SHELXTL'
_computing_publication_material 'Bruker SHELXTL'
_computing_structure_refinement 'SHELXL-97 (Sheldrick, 1997)'
_computing_structure_solution 'SHELXS-97 (Sheldrick, 1990)'
_diffrn_ambient_temperature 90
_diffrn_detector_area_resol_mean 8.366
_diffrn_measured_fraction_theta_full 0.982
_diffrn_measured_fraction_theta_max 0.982
_diffrn_measurement_device_type 'CCD area detector'
_diffrn_measurement_method 'phi and omega scans'
_diffrn_radiation_monochromator graphite
_diffrn_radiation_source 'fine-focus sealed tube'
_diffrn_radiation_type MoK\a
_diffrn_radiation_wavelength 0.71073
_diffrn_reflns_av_R_equivalents 0.0410
_diffrn_reflns_av_sigmaI/netI 0.1076
_diffrn_reflns_limit_h_max 13
_diffrn_reflns_limit_h_min -14
_diffrn_reflns_limit_k_max 13
_diffrn_reflns_limit_k_min -7
_diffrn_reflns_limit_l_max 20
_diffrn_reflns_limit_l_min -20
_diffrn_reflns_number 12301
_diffrn_reflns_theta_full 28.33
_diffrn_reflns_theta_max 28.33
_diffrn_reflns_theta_min 1.33
_exptl_absorpt_coefficient_mu 1.339
_exptl_absorpt_correction_T_max 0.9609
_exptl_absorpt_correction_T_min 0.7755
_exptl_absorpt_correction_type empirical
_exptl_absorpt_process_details
;
SADABS; sheldrick, 1996
;
_exptl_crystal_colour blue
_exptl_crystal_density_diffrn 1.496
_exptl_crystal_density_method 'not measured'
_exptl_crystal_description plate
_exptl_crystal_F_000 764
_exptl_crystal_size_max 0.20
_exptl_crystal_size_mid 0.14
_exptl_crystal_size_min 0.03
_refine_diff_density_max 2.000
_refine_diff_density_min -0.683
_refine_diff_density_rms 0.117
_refine_ls_extinction_method none
_refine_ls_goodness_of_fit_ref 0.986
_refine_ls_hydrogen_treatment constr
_refine_ls_matrix_type full
_refine_ls_number_parameters 445
_refine_ls_number_reflns 8135
_refine_ls_number_restraints 793
_refine_ls_restrained_S_all 0.974
_refine_ls_R_factor_all 0.1213
_refine_ls_R_factor_gt 0.0633
_refine_ls_shift/su_max 0.001
_refine_ls_shift/su_mean 0.000
_refine_ls_structure_factor_coef Fsqd
_refine_ls_weighting_details 'calc w=1/[\s^2^(Fo^2^)+(0.0711P)^2^+0.4431P] where P=(Fo^2^+2Fc^2^)/3'
_refine_ls_weighting_scheme calc
_refine_ls_wR_factor_gt 0.1317
_refine_ls_wR_factor_ref 0.1563
_reflns_number_gt 4810
_reflns_number_total 8135
_reflns_threshold_expression >2sigma(I)
_cod_data_source_file ja9091598_si_001_19.cif
_cod_data_source_block 304171_3b_CO2
_cod_database_code 4102118

loop_
_symmetry_equiv_pos_as_xyz
'x, y, z'
'-x, -y, -z'

loop_
_atom_site_label
_atom_site_type_symbol
_atom_site_fract_x
_atom_site_fract_y
_atom_site_fract_z
_atom_site_U_iso_or_equiv
_atom_site_adp_type
_atom_site_occupancy
_atom_site_symmetry_multiplicity
_atom_site_calc_flag
_atom_site_refinement_flags
_atom_site_disorder_assembly
_atom_site_disorder_group
C1 C 0.5905(4) 0.2999(5) 0.4391(3) 0.0220(9) Uani 1 1 d U . .
C2 C 0.6458(4) 0.1811(5) 0.4022(3) 0.0212(9) Uani 1 1 d U . .
C3 C 0.6531(4) 0.0645(5) 0.4560(3) 0.0221(9) Uani 1 1 d U . .
H3 H 0.6179 0.0572 0.5159 0.027 Uiso 1 1 calc R . .
C4 C 0.7119(4) -0.0419(5) 0.4223(3) 0.0233(9) Uani 1 1 d U . .
H4 H 0.7162 -0.1222 0.4590 0.028 Uiso 1 1 calc R . .
C5 C 0.7642(5) -0.0307(5) 0.3351(3) 0.0263(10) Uani 1 1 d U . .
H5 H 0.8078 -0.1022 0.3126 0.032 Uiso 1 1 calc R . .
C6 C 0.7533(5) 0.0843(5) 0.2806(3) 0.0278(10) Uani 1 1 d U . .
H6 H 0.7868 0.0905 0.2204 0.033 Uiso 1 1 calc R . .
C7 C 0.6937(5) 0.1902(5) 0.3133(3) 0.0260(10) Uani 1 1 d U . .
H7 H 0.6854 0.2688 0.2756 0.031 Uiso 1 1 calc R . .
C8 C 0.2921(5) 0.4559(5) 0.4420(3) 0.0279(10) Uani 1 1 d U . .
C9 C 0.1758(6) 0.4253(6) 0.4037(4) 0.0405(11) Uani 1 1 d U . .
C10 C 0.1764(7) 0.4505(7) 0.3137(4) 0.0537(14) Uani 1 1 d U . .
H10 H 0.2504 0.4896 0.2787 0.064 Uiso 1 1 calc R . .
C11 C 0.0707(7) 0.4199(7) 0.2735(5) 0.0644(15) Uani 1 1 d U . .
H11 H 0.0724 0.4354 0.2117 0.077 Uiso 1 1 calc R . .
C12 C -0.0354(7) 0.3666(8) 0.3264(5) 0.0661(16) Uani 1 1 d U . .
H12 H -0.1093 0.3473 0.3007 0.079 Uiso 1 1 calc R . .
C13 C -0.0376(7) 0.3401(7) 0.4165(5) 0.0623(15) Uani 1 1 d U . .
H13 H -0.1119 0.3019 0.4518 0.075 Uiso 1 1 calc R . .
C14 C 0.0714(6) 0.3702(6) 0.4553(5) 0.0508(13) Uani 1 1 d U . .
H14 H 0.0713 0.3521 0.5169 0.061 Uiso 1 1 calc R . .
C15 C -0.1143(4) -0.0477(4) 0.8729(3) 0.0192(9) Uani 1 1 d U . .
C16 C -0.1825(4) -0.0817(5) 0.8005(3) 0.0216(9) Uani 1 1 d U . .
C17 C -0.1298(5) -0.0502(5) 0.7139(3) 0.0290(10) Uani 1 1 d U . .
H17 H -0.0488 -0.0067 0.7005 0.035 Uiso 1 1 calc R . .
C18 C -0.1944(5) -0.0816(5) 0.6467(3) 0.0310(10) Uani 1 1 d U . .
H18 H -0.1576 -0.0591 0.5876 0.037 Uiso 1 1 calc R . .
C19 C -0.3125(5) -0.1458(5) 0.6653(3) 0.0306(10) Uani 1 1 d U . .
H19 H -0.3566 -0.1672 0.6191 0.037 Uiso 1 1 calc R . .
C20 C -0.3650(5) -0.1781(5) 0.7511(3) 0.0319(11) Uani 1 1 d U . .
H20 H -0.4456 -0.2224 0.7641 0.038 Uiso 1 1 calc R . .
C21 C -0.3016(5) -0.1467(5) 0.8187(3) 0.0264(10) Uani 1 1 d U . .
H21 H -0.3389 -0.1693 0.8777 0.032 Uiso 1 1 calc R . .
C22 C 0.1253(4) -0.2075(4) 0.9866(3) 0.0199(9) Uani 1 1 d U . .
C23 C 0.2020(5) -0.3283(5) 0.9758(3) 0.0222(9) Uani 1 1 d U . .
C24 C 0.1545(5) -0.4486(5) 1.0164(3) 0.0309(10) Uani 1 1 d U . .
H24 H 0.0736 -0.4543 1.0519 0.037 Uiso 1 1 calc R . .
C25 C 0.2235(5) -0.5601(5) 1.0060(4) 0.0370(11) Uani 1 1 d U . .
H25 H 0.1893 -0.6423 1.0332 0.044 Uiso 1 1 calc R . .
C26 C 0.3424(5) -0.5526(5) 0.9560(4) 0.0359(11) Uani 1 1 d U . .
H26 H 0.3907 -0.6293 0.9498 0.043 Uiso 1 1 calc R . .
C27 C 0.3903(5) -0.4340(5) 0.9155(4) 0.0369(11) Uani 1 1 d U . .
H27 H 0.4717 -0.4290 0.8806 0.044 Uiso 1 1 calc R . .
C28 C 0.3207(5) -0.3204(5) 0.9249(3) 0.0310(10) Uani 1 1 d U . .
H28 H 0.3544 -0.2384 0.8966 0.037 Uiso 1 1 calc R . .
C29 C 0.2513(5) 0.3530(5) 0.7272(3) 0.0236(10) Uani 1 1 d U . .
H29 H 0.2127 0.4221 0.6937 0.028 Uiso 1 1 calc R . .
C30 C 0.1817(5) 0.2880(4) 0.8005(3) 0.0223(10) Uani 1 1 d U . .
H30 H 0.0950 0.3111 0.8156 0.027 Uiso 1 1 calc R . .
C31 C 0.3561(4) 0.1655(4) 0.8308(3) 0.0204(9) Uani 1 1 d U . .
C32 C 0.4257(5) 0.2281(4) 0.7530(3) 0.0220(9) Uani 1 1 d U . .
C33 C 0.4191(5) 0.0683(5) 0.8910(3) 0.0287(11) Uani 1 1 d U . .
H33A H 0.3598 0.0426 0.9444 0.043 Uiso 1 1 calc R . .
H33B H 0.4968 0.1074 0.9061 0.043 Uiso 1 1 calc R . .
H33C H 0.4418 -0.0087 0.8618 0.043 Uiso 1 1 calc R . .
C34 C 0.5596(5) 0.1887(6) 0.7243(3) 0.0365(13) Uani 1 1 d U . .
H34A H 0.6001 0.2548 0.6781 0.055 Uiso 1 1 calc R . .
H34B H 0.5577 0.1046 0.7017 0.055 Uiso 1 1 calc R . .
H34C H 0.6087 0.1810 0.7742 0.055 Uiso 1 1 calc R . .
C1S C 0.8793(10) 0.2609(11) 0.7411(6) 0.055(3) Uani 0.645(7) 1 d PDU . .
Cu1 Cu 0.45723(6) 0.42820(6) 0.57390(3) 0.02249(16) Uani 1 1 d U . .
Cu2 Cu 0.08775(5) 0.06782(5) 0.94450(3) 0.01740(15) Uani 1 1 d U . .
N1 N 0.3727(4) 0.3213(4) 0.7016(2) 0.0206(8) Uani 1 1 d U . .
N2 N 0.2331(4) 0.1919(3) 0.8519(2) 0.0178(8) Uani 1 1 d U . .
O1 O 0.5330(3) 0.2837(3) 0.51584(19) 0.0258(8) Uani 1 1 d U . .
O2 O 0.6077(4) 0.4063(3) 0.3901(2) 0.0335(9) Uani 1 1 d U . .
O3 O 0.3766(4) 0.5280(4) 0.3943(2) 0.0354(9) Uani 1 1 d U . .
O4 O 0.3011(3) 0.4060(4) 0.5203(2) 0.0313(8) Uani 1 1 d U . .
O5 O -0.0136(3) 0.0226(3) 0.85392(19) 0.0224(7) Uani 1 1 d U . .
O6 O -0.1624(3) -0.0923(3) 0.94922(18) 0.0231(7) Uani 1 1 d U . .
O7 O 0.0225(3) -0.2181(3) 1.0378(2) 0.0242(7) Uani 1 1 d U . .
O8 O 0.1707(3) -0.1024(3) 0.9428(2) 0.0232(7) Uani 1 1 d U . .
O1S O 0.9415(8) 0.2579(8) 0.6760(6) 0.072(3) Uani 0.645(7) 1 d PDU . .
O2S O 0.8144(7) 0.2644(8) 0.8046(5) 0.062(2) Uani 0.645(7) 1 d PDU . .

loop_
_atom_site_aniso_label
_atom_site_aniso_U_11
_atom_site_aniso_U_22
_atom_site_aniso_U_33
_atom_site_aniso_U_23
_atom_site_aniso_U_13
_atom_site_aniso_U_12
C1 0.025(2) 0.0194(19) 0.0190(18) 0.0003(16) 0.0026(16) -0.0003(17)
C2 0.0239(18) 0.0216(18) 0.0167(16) -0.0016(15) 0.0026(15) 0.0000(16)
C3 0.0252(19) 0.0208(19) 0.0192(17) -0.0027(15) 0.0016(16) -0.0011(16)
C4 0.0268(19) 0.0207(19) 0.0223(18) -0.0029(16) -0.0024(16) 0.0016(17)
C5 0.030(2) 0.024(2) 0.0243(19) -0.0086(16) 0.0005(17) 0.0021(17)
C6 0.032(2) 0.029(2) 0.0206(18) -0.0051(16) 0.0044(17) 0.0003(18)
C7 0.030(2) 0.027(2) 0.0191(17) -0.0010(16) 0.0037(16) 0.0011(17)
C8 0.034(2) 0.022(2) 0.028(2) -0.0042(17) -0.0015(18) 0.0049(18)
C9 0.044(2) 0.032(2) 0.047(2) -0.0078(18) -0.0073(19) 0.0033(19)
C10 0.056(2) 0.047(2) 0.060(2) -0.004(2) -0.018(2) -0.002(2)
C11 0.067(3) 0.057(3) 0.073(3) -0.005(2) -0.025(2) -0.003(2)
C12 0.062(3) 0.057(3) 0.083(3) -0.010(2) -0.021(2) 0.000(2)
C13 0.054(3) 0.055(3) 0.079(3) -0.011(2) -0.008(2) -0.001(2)
C14 0.046(2) 0.045(2) 0.062(3) -0.011(2) -0.005(2) 0.001(2)
C15 0.0230(19) 0.0183(18) 0.0156(17) -0.0016(15) -0.0012(16) 0.0038(16)
C16 0.0261(18) 0.0206(17) 0.0173(16) -0.0018(15) -0.0007(15) 0.0038(16)
C17 0.031(2) 0.032(2) 0.0220(18) -0.0015(17) 0.0019(17) -0.0023(18)
C18 0.033(2) 0.034(2) 0.0248(19) -0.0020(17) 0.0000(17) 0.0002(18)
C19 0.035(2) 0.029(2) 0.0284(19) -0.0031(17) -0.0064(18) 0.0011(18)
C20 0.033(2) 0.032(2) 0.029(2) 0.0023(18) -0.0042(18) -0.0032(18)
C21 0.029(2) 0.027(2) 0.0221(18) -0.0009(16) -0.0005(17) 0.0004(17)
C22 0.027(2) 0.0168(18) 0.0149(17) -0.0005(15) -0.0002(16) 0.0004(16)
C23 0.0269(18) 0.0187(18) 0.0209(17) -0.0011(15) -0.0046(15) 0.0024(16)
C24 0.032(2) 0.023(2) 0.036(2) -0.0010(18) -0.0014(18) 0.0010(18)
C25 0.040(2) 0.025(2) 0.045(2) -0.0008(19) -0.005(2) 0.0013(19)
C26 0.039(2) 0.029(2) 0.041(2) -0.0084(18) -0.0068(19) 0.0065(19)
C27 0.038(2) 0.033(2) 0.038(2) -0.0045(19) 0.0013(19) 0.0063(19)
C28 0.035(2) 0.026(2) 0.030(2) -0.0001(17) 0.0023(18) 0.0017(18)
C29 0.029(2) 0.0181(19) 0.0198(18) 0.0042(16) 0.0044(17) 0.0032(17)
C30 0.026(2) 0.0181(19) 0.0189(18) 0.0015(16) 0.0067(17) 0.0032(17)
C31 0.026(2) 0.0177(18) 0.0161(17) 0.0003(15) 0.0015(16) -0.0008(16)
C32 0.026(2) 0.0181(18) 0.0184(18) 0.0025(15) 0.0043(16) 0.0004(17)
C33 0.028(2) 0.031(2) 0.023(2) 0.0076(18) 0.0013(18) 0.001(2)
C34 0.035(2) 0.038(3) 0.029(2) 0.013(2) 0.008(2) 0.005(2)
C1S 0.056(4) 0.048(4) 0.062(4) -0.005(3) -0.014(3) 0.004(3)
Cu1 0.0324(3) 0.0158(3) 0.0143(3) 0.0034(2) 0.0107(2) 0.0020(3)
Cu2 0.0257(3) 0.0140(3) 0.0099(2) 0.0013(2) 0.0050(2) -0.0006(2)
N1 0.028(2) 0.0169(19) 0.0141(17) 0.0021(14) 0.0057(15) 0.0010(16)
N2 0.027(2) 0.0128(17) 0.0112(16) 0.0031(13) 0.0021(15) -0.0004(15)
O1 0.0344(19) 0.0206(17) 0.0168(15) 0.0018(13) 0.0138(14) 0.0040(15)
O2 0.054(2) 0.0180(17) 0.0215(16) 0.0023(13) 0.0168(16) 0.0051(16)
O3 0.047(2) 0.032(2) 0.0238(17) 0.0083(15) -0.0013(16) -0.0066(17)
O4 0.0307(19) 0.032(2) 0.0270(17) 0.0028(15) 0.0068(15) 0.0012(16)
O5 0.0290(17) 0.0239(17) 0.0127(14) -0.0014(12) 0.0026(13) -0.0035(14)
O6 0.0311(18) 0.0250(17) 0.0102(14) 0.0019(12) 0.0041(13) -0.0049(15)
O7 0.0297(18) 0.0198(17) 0.0185(15) 0.0007(13) 0.0113(14) 0.0029(14)
O8 0.0318(18) 0.0129(15) 0.0212(16) 0.0014(12) 0.0068(14) 0.0022(14)
O1S 0.076(4) 0.054(4) 0.081(4) -0.001(3) 0.001(3) 0.003(3)
O2S 0.068(4) 0.058(4) 0.064(3) -0.009(3) -0.024(3) 0.006(3)

loop_
_atom_type_symbol
_atom_type_description
_atom_type_scat_dispersion_real
_atom_type_scat_dispersion_imag
_atom_type_scat_source
C C 0.0033 0.0016 'International Tables Vol C Tables 4.2.6.8 and 6.1.1.4'
H H 0.0000 0.0000 'International Tables Vol C Tables 4.2.6.8 and 6.1.1.4'
N N 0.0061 0.0033 'International Tables Vol C Tables 4.2.6.8 and 6.1.1.4'
O O 0.0106 0.0060 'International Tables Vol C Tables 4.2.6.8 and 6.1.1.4'
Cu Cu 0.3201 1.2651 'International Tables Vol C Tables 4.2.6.8 and 6.1.1.4'

loop_
_geom_angle_atom_site_label_1
_geom_angle_atom_site_label_2
_geom_angle_atom_site_label_3
_geom_angle
_geom_angle_site_symmetry_1
_geom_angle_site_symmetry_3
_geom_angle_publ_flag
O2 C1 O1 126.2(4) . . ?
O2 C1 C2 116.5(4) . . ?
O1 C1 C2 117.3(4) . . ?
C3 C2 C7 119.9(4) . . ?
C3 C2 C1 120.7(4) . . ?
C7 C2 C1 119.4(4) . . ?
C2 C3 C4 120.0(4) . . ?
C5 C4 C3 119.9(4) . . ?
C6 C5 C4 120.2(4) . . ?
C7 C6 C5 120.3(4) . . ?
C6 C7 C2 119.7(5) . . ?
O3 C8 O4 124.5(5) . . ?
O3 C8 C9 117.6(5) . . ?
O4 C8 C9 117.9(5) . . ?
C14 C9 C10 120.5(6) . . ?
C14 C9 C8 120.6(6) . . ?
C10 C9 C8 118.9(6) . . ?
C9 C10 C11 121.6(7) . . ?
C12 C11 C10 117.5(7) . . ?
C11 C12 C13 121.7(7) . . ?
C12 C13 C14 119.5(7) . . ?
C9 C14 C13 119.2(7) . . ?
O6 C15 O5 125.1(4) . . ?
O6 C15 C16 116.3(4) . . ?
O5 C15 C16 118.5(4) . . ?
C17 C16 C21 118.8(5) . . ?
C17 C16 C15 120.8(4) . . ?
C21 C16 C15 120.4(4) . . ?
C18 C17 C16 120.5(5) . . ?
C17 C18 C19 120.5(5) . . ?
C20 C19 C18 119.4(5) . . ?
C19 C20 C21 120.6(5) . . ?
C20 C21 C16 120.3(4) . . ?
O7 C22 O8 125.3(4) . . ?
O7 C22 C23 118.1(4) . . ?
O8 C22 C23 116.7(4) . . ?
C24 C23 C28 119.4(5) . . ?
C24 C23 C22 120.2(4) . . ?
C28 C23 C22 120.3(4) . . ?
C25 C24 C23 120.6(5) . . ?
C24 C25 C26 120.2(5) . . ?
C27 C26 C25 119.7(5) . . ?
C26 C27 C28 120.7(5) . . ?
C23 C28 C27 119.4(5) . . ?
N1 C29 C30 121.4(4) . . ?
N2 C30 C29 121.7(4) . . ?
N2 C31 C32 120.4(4) . . ?
N2 C31 C33 118.8(4) . . ?
C32 C31 C33 120.8(4) . . ?
N1 C32 C31 121.2(4) . . ?
N1 C32 C34 118.2(4) . . ?
C31 C32 C34 120.6(4) . . ?
O2S C1S O1S 177.9(13) . . ?
O3 Cu1 O4 168.69(14) 2_666 . ?
O3 Cu1 O1 90.41(15) 2_666 . ?
O4 Cu1 O1 88.89(15) . . ?
O3 Cu1 O2 88.77(16) 2_666 2_666 ?
O4 Cu1 O2 89.71(16) . 2_666 ?
O1 Cu1 O2 168.73(13) . 2_666 ?
O3 Cu1 N1 98.65(14) 2_666 . ?
O4 Cu1 N1 92.58(14) . . ?
O1 Cu1 N1 100.43(13) . . ?
O2 Cu1 N1 90.81(13) 2_666 . ?
O3 Cu1 Cu1 82.97(10) 2_666 2_666 ?
O4 Cu1 Cu1 85.73(10) . 2_666 ?
O1 Cu1 Cu1 84.50(9) . 2_666 ?
O2 Cu1 Cu1 84.24(9) 2_666 2_666 ?
N1 Cu1 Cu1 174.77(10) . 2_666 ?
O6 Cu2 O7 89.19(14) 2_557 2_557 ?
O6 Cu2 O8 89.92(14) 2_557 . ?
O7 Cu2 O8 168.49(13) 2_557 . ?
O6 Cu2 O5 168.56(13) 2_557 . ?
O7 Cu2 O5 90.04(14) 2_557 . ?
O8 Cu2 O5 88.56(14) . . ?
O6 Cu2 N2 95.82(13) 2_557 . ?
O7 Cu2 N2 91.88(13) 2_557 . ?
O8 Cu2 N2 99.63(13) . . ?
O5 Cu2 N2 95.61(13) . . ?
O6 Cu2 Cu2 83.51(9) 2_557 2_557 ?
O7 Cu2 Cu2 85.54(9) 2_557 2_557 ?
O8 Cu2 Cu2 82.96(9) . 2_557 ?
O5 Cu2 Cu2 85.06(9) . 2_557 ?
N2 Cu2 Cu2 177.34(10) . 2_557 ?
C32 N1 C29 117.4(4) . . ?
C32 N1 Cu1 128.4(3) . . ?
C29 N1 Cu1 114.2(3) . . ?
C31 N2 C30 117.6(4) . . ?
C31 N2 Cu2 127.0(3) . . ?
C30 N2 Cu2 113.9(3) . . ?
C1 O1 Cu1 122.5(3) . . ?
C1 O2 Cu1 122.6(3) . 2_666 ?
C8 O3 Cu1 125.5(3) . 2_666 ?
C8 O4 Cu1 121.2(3) . . ?
C15 O5 Cu2 121.8(3) . . ?
C15 O6 Cu2 124.4(3) . 2_557 ?
C22 O7 Cu2 121.8(3) . 2_557 ?
C22 O8 Cu2 124.4(3) . . ?

loop_
_geom_bond_atom_site_label_1
_geom_bond_atom_site_label_2
_geom_bond_distance
_geom_bond_site_symmetry_2
_geom_bond_publ_flag
C1 O2 1.255(5) . ?
C1 O1 1.257(5) . ?
C1 C2 1.505(6) . ?
C2 C3 1.386(6) . ?
C2 C7 1.400(6) . ?
C3 C4 1.388(6) . ?
C4 C5 1.386(6) . ?
C5 C6 1.383(7) . ?
C6 C7 1.382(7) . ?
C8 O3 1.260(6) . ?
C8 O4 1.273(6) . ?
C8 C9 1.477(8) . ?
C9 C14 1.354(8) . ?
C9 C10 1.387(9) . ?
C10 C11 1.398(9) . ?
C11 C12 1.370(10) . ?
C12 C13 1.387(10) . ?
C13 C14 1.414(9) . ?
C15 O6 1.257(5) . ?
C15 O5 1.267(5) . ?
C15 C16 1.486(6) . ?
C16 C17 1.385(6) . ?
C16 C21 1.401(7) . ?
C17 C18 1.386(7) . ?
C18 C19 1.388(7) . ?
C19 C20 1.375(7) . ?
C20 C21 1.384(7) . ?
C22 O7 1.254(5) . ?
C22 O8 1.266(5) . ?
C22 C23 1.503(6) . ?
C23 C24 1.384(7) . ?
C23 C28 1.386(7) . ?
C24 C25 1.378(7) . ?
C25 C26 1.381(7) . ?
C26 C27 1.371(8) . ?
C27 C28 1.398(7) . ?
C29 N1 1.341(6) . ?
C29 C30 1.371(6) . ?
C30 N2 1.351(6) . ?
C31 N2 1.330(6) . ?
C31 C32 1.411(6) . ?
C31 C33 1.496(6) . ?
C32 N1 1.339(6) . ?
C32 C34 1.495(7) . ?
C1S O2S 1.130(9) . ?
C1S O1S 1.135(10) . ?
Cu1 O3 1.944(4) 2_666 ?
Cu1 O4 1.959(4) . ?
Cu1 O1 1.959(3) . ?
Cu1 O2 1.962(3) 2_666 ?
Cu1 N1 2.222(3) . ?
Cu1 Cu1 2.6249(10) 2_666 ?
Cu2 O6 1.959(3) 2_557 ?
Cu2 O7 1.964(3) 2_557 ?
Cu2 O8 1.966(3) . ?
Cu2 O5 1.969(3) . ?
Cu2 N2 2.242(4) . ?
Cu2 Cu2 2.6314(10) 2_557 ?
O2 Cu1 1.962(3) 2_666 ?
O3 Cu1 1.944(4) 2_666 ?
O6 Cu2 1.959(3) 2_557 ?
O7 Cu2 1.964(3) 2_557 ?

loop_
_geom_torsion_atom_site_label_1
_geom_torsion_atom_site_label_2
_geom_torsion_atom_site_label_3
_geom_torsion_atom_site_label_4
_geom_torsion
_geom_torsion_site_symmetry_1
_geom_torsion_site_symmetry_2
_geom_torsion_site_symmetry_3
_geom_torsion_site_symmetry_4
_geom_torsion_publ_flag
O2 C1 C2 C3 167.9(5) . . . . ?
O1 C1 C2 C3 -11.4(7) . . . . ?
O2 C1 C2 C7 -10.1(7) . . . . ?
O1 C1 C2 C7 170.5(5) . . . . ?
C7 C2 C3 C4 2.2(7) . . . . ?
C1 C2 C3 C4 -175.8(4) . . . . ?
C2 C3 C4 C5 0.6(7) . . . . ?
C3 C4 C5 C6 -2.8(8) . . . . ?
C4 C5 C6 C7 2.1(8) . . . . ?
C5 C6 C7 C2 0.7(8) . . . . ?
C3 C2 C7 C6 -2.9(8) . . . . ?
C1 C2 C7 C6 175.1(4) . . . . ?
O3 C8 C9 C14 -167.2(5) . . . . ?
O4 C8 C9 C14 14.0(8) . . . . ?
O3 C8 C9 C10 14.5(8) . . . . ?
O4 C8 C9 C10 -164.3(5) . . . . ?
C14 C9 C10 C11 -0.3(10) . . . . ?
C8 C9 C10 C11 178.0(6) . . . . ?
C9 C10 C11 C12 1.6(11) . . . . ?
C10 C11 C12 C13 -1.8(12) . . . . ?
C11 C12 C13 C14 0.9(12) . . . . ?
C10 C9 C14 C13 -0.7(10) . . . . ?
C8 C9 C14 C13 -178.9(6) . . . . ?
C12 C13 C14 C9 0.4(11) . . . . ?
O6 C15 C16 C17 -172.6(4) . . . . ?
O5 C15 C16 C17 7.2(7) . . . . ?
O6 C15 C16 C21 7.3(7) . . . . ?
O5 C15 C16 C21 -172.9(4) . . . . ?
C21 C16 C17 C18 0.5(8) . . . . ?
C15 C16 C17 C18 -179.6(5) . . . . ?
C16 C17 C18 C19 -0.4(8) . . . . ?
C17 C18 C19 C20 0.0(8) . . . . ?
C18 C19 C20 C21 0.3(8) . . . . ?
C19 C20 C21 C16 -0.2(8) . . . . ?
C17 C16 C21 C20 -0.2(7) . . . . ?
C15 C16 C21 C20 179.9(5) . . . . ?
O7 C22 C23 C24 4.8(7) . . . . ?
O8 C22 C23 C24 -175.3(4) . . . . ?
O7 C22 C23 C28 -175.4(5) . . . . ?
O8 C22 C23 C28 4.5(7) . . . . ?
C28 C23 C24 C25 -0.6(8) . . . . ?
C22 C23 C24 C25 179.2(5) . . . . ?
C23 C24 C25 C26 1.3(8) . . . . ?
C24 C25 C26 C27 -1.3(8) . . . . ?
C25 C26 C27 C28 0.6(9) . . . . ?
C24 C23 C28 C27 0.0(8) . . . . ?
C22 C23 C28 C27 -179.8(5) . . . . ?
C26 C27 C28 C23 0.0(8) . . . . ?
N1 C29 C30 N2 2.1(8) . . . . ?
N2 C31 C32 N1 4.5(7) . . . . ?
C33 C31 C32 N1 -175.6(4) . . . . ?
N2 C31 C32 C34 -173.5(5) . . . . ?
C33 C31 C32 C34 6.4(7) . . . . ?
C31 C32 N1 C29 0.2(7) . . . . ?
C34 C32 N1 C29 178.3(5) . . . . ?
C31 C32 N1 Cu1 -177.0(3) . . . . ?
C34 C32 N1 Cu1 1.0(7) . . . . ?
C30 C29 N1 C32 -3.4(7) . . . . ?
C30 C29 N1 Cu1 174.3(4) . . . . ?
O3 Cu1 N1 C32 -47.2(4) 2_666 . . . ?
O4 Cu1 N1 C32 134.1(4) . . . . ?
O1 Cu1 N1 C32 44.8(4) . . . . ?
O2 Cu1 N1 C32 -136.1(4) 2_666 . . . ?
Cu1 Cu1 N1 C32 -154.9(10) 2_666 . . . ?
O3 Cu1 N1 C29 135.4(3) 2_666 . . . ?
O4 Cu1 N1 C29 -43.2(3) . . . . ?
O1 Cu1 N1 C29 -132.6(3) . . . . ?
O2 Cu1 N1 C29 46.5(3) 2_666 . . . ?
Cu1 Cu1 N1 C29 27.7(15) 2_666 . . . ?
C32 C31 N2 C30 -5.7(7) . . . . ?
C33 C31 N2 C30 174.4(4) . . . . ?
C32 C31 N2 Cu2 159.4(3) . . . . ?
C33 C31 N2 Cu2 -20.4(6) . . . . ?
C29 C30 N2 C31 2.6(7) . . . . ?
C29 C30 N2 Cu2 -164.5(4) . . . . ?
O6 Cu2 N2 C31 69.1(4) 2_557 . . . ?
O7 Cu2 N2 C31 158.5(4) 2_557 . . . ?
O8 Cu2 N2 C31 -21.8(4) . . . . ?
O5 Cu2 N2 C31 -111.3(4) . . . . ?
Cu2 Cu2 N2 C31 144(2) 2_557 . . . ?
O6 Cu2 N2 C30 -125.3(3) 2_557 . . . ?
O7 Cu2 N2 C30 -35.9(3) 2_557 . . . ?
O8 Cu2 N2 C30 143.8(3) . . . . ?
O5 Cu2 N2 C30 54.3(3) . . . . ?
Cu2 Cu2 N2 C30 -50(2) 2_557 . . . ?
O2 C1 O1 Cu1 0.1(7) . . . . ?
C2 C1 O1 Cu1 179.3(3) . . . . ?
O3 Cu1 O1 C1 -82.4(4) 2_666 . . . ?
O4 Cu1 O1 C1 86.3(4) . . . . ?
O2 Cu1 O1 C1 3.3(10) 2_666 . . . ?
N1 Cu1 O1 C1 178.7(4) . . . . ?
Cu1 Cu1 O1 C1 0.5(4) 2_666 . . . ?
O1 C1 O2 Cu1 -0.9(7) . . . 2_666 ?
C2 C1 O2 Cu1 179.9(3) . . . 2_666 ?
O4 C8 O3 Cu1 3.5(7) . . . 2_666 ?
C9 C8 O3 Cu1 -175.2(3) . . . 2_666 ?
O3 C8 O4 Cu1 -3.9(7) . . . . ?
C9 C8 O4 Cu1 174.8(3) . . . . ?
O3 Cu1 O4 C8 4.1(10) 2_666 . . . ?
O1 Cu1 O4 C8 -82.4(4) . . . . ?
O2 Cu1 O4 C8 86.4(4) 2_666 . . . ?
N1 Cu1 O4 C8 177.2(4) . . . . ?
Cu1 Cu1 O4 C8 2.2(4) 2_666 . . . ?
O6 C15 O5 Cu2 2.1(6) . . . . ?
C16 C15 O5 Cu2 -177.6(3) . . . . ?
O6 Cu2 O5 C15 -0.3(9) 2_557 . . . ?
O7 Cu2 O5 C15 -86.4(3) 2_557 . . . ?
O8 Cu2 O5 C15 82.2(3) . . . . ?
N2 Cu2 O5 C15 -178.3(3) . . . . ?
Cu2 Cu2 O5 C15 -0.9(3) 2_557 . . . ?
O5 C15 O6 Cu2 -2.4(7) . . . 2_557 ?
C16 C15 O6 Cu2 177.4(3) . . . 2_557 ?
O8 C22 O7 Cu2 1.4(6) . . . 2_557 ?
C23 C22 O7 Cu2 -178.7(3) . . . 2_557 ?
O7 C22 O8 Cu2 -0.8(7) . . . . ?
C23 C22 O8 Cu2 179.3(3) . . . . ?
O6 Cu2 O8 C22 83.5(4) 2_557 . . . ?
O7 Cu2 O8 C22 -2.1(9) 2_557 . . . ?
O5 Cu2 O8 C22 -85.2(4) . . . . ?
N2 Cu2 O8 C22 179.4(4) . . . . ?
Cu2 Cu2 O8 C22 0.0(3) 2_557 . . . ?
